data_7235005
loop_
_publ_author_name
'Bravo, Catarina'
'Galego, Filipa'
'Andre, Vania'

_publ_section_title
;
 Hydrogen bonding networks of Nalidixic acid-Copper(II) complexes
;
_journal_name_full CrystEngComm
_journal_paper_doi 10.1039/C9CE01057B
_journal_year 2019
_chemical_formula_sum 'C26 H30 Cu N4 O9'
_chemical_formula_weight 606.08
_space_group_crystal_system triclinic
_space_group_IT_number 2
_space_group_name_Hall '-P 1'
_space_group_name_H-M_alt 'P -1'
_atom_sites_solution_hydrogens mixed
_audit_creation_method SHELXL-2014/7
_audit_update_record
;
2019-07-05 deposited with the CCDC.	2019-11-05 downloaded from the CCDC.
;
_cell_angle_alpha 72.559(5)
_cell_angle_beta 82.036(6)
_cell_angle_gamma 78.107(6)
_cell_formula_units_Z 2
_cell_length_a 9.4804(11)
_cell_length_b 10.7188(11)
_cell_length_c 14.0027(15)
_cell_measurement_reflns_used 34137
_cell_measurement_temperature 293(2)
_cell_measurement_theta_max 25.000
_cell_measurement_theta_min 2.168
_cell_volume 1323.9(3)
_computing_cell_refinement 'BRUKER SMART (Bruker, 2014)'
_computing_data_collection 'BRUKER SMART (Bruker, 2014)'
_computing_data_reduction 'BRUKER SAINT (Bruker, 2014)'
_computing_molecular_graphics 'Mercury 4.1.3'
_computing_structure_refinement 'SHELXL-97 (Sheldrick, 2008)'
_computing_structure_solution 'SHELXT 2014/4 (Sheldrick, 2014)'
_diffrn_ambient_temperature 293(2)
_diffrn_measured_fraction_theta_full 0.999
_diffrn_measured_fraction_theta_max 0.999
_diffrn_measurement_device_type 'CCD area detector'
_diffrn_measurement_method 'phi and omega scans'
_diffrn_radiation_monochromator graphite
_diffrn_radiation_source 'fine-focus sealed tube'
_diffrn_radiation_type MoK\a
_diffrn_radiation_wavelength 0.71069
_diffrn_reflns_av_R_equivalents 0.1889
_diffrn_reflns_av_unetI/netI 0.0999
_diffrn_reflns_Laue_measured_fraction_full 0.999
_diffrn_reflns_Laue_measured_fraction_max 0.999
_diffrn_reflns_limit_h_max 11
_diffrn_reflns_limit_h_min -11
_diffrn_reflns_limit_k_max 12
_diffrn_reflns_limit_k_min -12
_diffrn_reflns_limit_l_max 16
_diffrn_reflns_limit_l_min -16
_diffrn_reflns_number 34137
_diffrn_reflns_point_group_measured_fraction_full 0.999
_diffrn_reflns_point_group_measured_fraction_max 0.999
_diffrn_reflns_theta_full 25.000
_diffrn_reflns_theta_max 25.000
_diffrn_reflns_theta_min 2.168
_exptl_absorpt_coefficient_mu 0.887
_exptl_absorpt_correction_T_max 0.7454
_exptl_absorpt_correction_T_min 0.6519
_exptl_absorpt_correction_type multi-scan
_exptl_absorpt_process_details 'SADABS (Bruker,2014)'
_exptl_crystal_colour blue
_exptl_crystal_density_diffrn 1.520
_exptl_crystal_density_meas ?
_exptl_crystal_description block
_exptl_crystal_F_000 630
_exptl_crystal_size_max 0.100
_exptl_crystal_size_mid 0.100
_exptl_crystal_size_min 0.100
_refine_diff_density_max 0.537
_refine_diff_density_min -0.458
_refine_diff_density_rms 0.089
_refine_ls_extinction_method none
_refine_ls_goodness_of_fit_ref 1.038
_refine_ls_hydrogen_treatment mixed
_refine_ls_matrix_type full
_refine_ls_number_parameters 385
_refine_ls_number_reflns 4663
_refine_ls_number_restraints 11
_refine_ls_restrained_S_all 1.037
_refine_ls_R_factor_all 0.1431
_refine_ls_R_factor_gt 0.0626
_refine_ls_shift/su_max 0.000
_refine_ls_shift/su_mean 0.000
_refine_ls_structure_factor_coef Fsqd
_refine_ls_weighting_details 'w=1/[\s^2^(Fo^2^)+(0.0960P)^2^+0.1925P] where P=(Fo^2^+2Fc^2^)/3'
_refine_ls_weighting_scheme calc
_refine_ls_wR_factor_gt 0.1458
_refine_ls_wR_factor_ref 0.1899
_reflns_Friedel_coverage 0.000
_reflns_number_gt 2601
_reflns_number_total 4663
_reflns_threshold_expression 'I > 2\s(I)'
_cod_data_source_file c9ce01057b2.cif
_cod_data_source_block II
_cod_depositor_comments
;
The following automatic conversions were performed:

data item '_exptl_crystal_density_meas' value 'not measured' was
changed to '?' -- the value is perceived as not measured.

Automatic conversion script
Id: cif_fix_values 6909 2019-04-08 15:41:33Z antanas 
;
_cod_database_code 7235005
_shelx_shelxl_version_number 2014/7
_shelx_space_group_comment
;
The symmetry employed for this shelxl refinement is uniquely defined
by the following loop, which should always be used as a source of
symmetry information in preference to the above space-group names.
They are only intended as comments.
;
_shelx_estimated_absorpt_t_min 0.917
_shelx_estimated_absorpt_t_max 0.917

loop_
_space_group_symop_operation_xyz
'x, y, z'
'-x, -y, -z'

loop_
_atom_site_label
_atom_site_type_symbol
_atom_site_fract_x
_atom_site_fract_y
_atom_site_fract_z
_atom_site_U_iso_or_equiv
_atom_site_adp_type
_atom_site_occupancy
_atom_site_site_symmetry_order
_atom_site_calc_flag
_atom_site_refinement_flags_posn
_atom_site_refinement_flags_adp
C1 C 0.6299(6) 0.1548(5) 0.5462(4) 0.0370(13) Uani 1 1 d . .
C2 C 0.5830(6) 0.2419(5) 0.6150(4) 0.0344(13) Uani 1 1 d . .
C3 C 0.4645(6) 0.3491(5) 0.6012(4) 0.0337(13) Uani 1 1 d . .
C4 C 0.4382(6) 0.4228(5) 0.6756(4) 0.0369(14) Uani 1 1 d . .
C5 C 0.3246(6) 0.5321(5) 0.6684(4) 0.0424(15) Uani 1 1 d . .
H5 H 0.2675 0.5608 0.6144 0.051 Uiso 1 1 calc R U
C6 C 0.2995(7) 0.5955(6) 0.7424(5) 0.0488(16) Uani 1 1 d . .
H6 H 0.2255 0.6683 0.7388 0.059 Uiso 1 1 calc R U
C7 C 0.3869(7) 0.5493(6) 0.8238(4) 0.0429(15) Uani 1 1 d . .
C8 C 0.5182(6) 0.3869(5) 0.7580(4) 0.0361(13) Uani 1 1 d . .
C9 C 0.6597(6) 0.2147(6) 0.6981(4) 0.0397(14) Uani 1 1 d . .
H9 H 0.7371 0.1442 0.7066 0.048 Uiso 1 1 calc R U
C10 C 0.7195(7) 0.2370(6) 0.8561(4) 0.0481(16) Uani 1 1 d . .
H10A H 0.7372 0.3142 0.8720 0.058 Uiso 1 1 calc R U
H10B H 0.8123 0.1869 0.8393 0.058 Uiso 1 1 calc R U
C11 C 0.6450(8) 0.1524(7) 0.9461(5) 0.064(2) Uani 1 1 d . .
H11A H 0.7045 0.1256 1.0014 0.096 Uiso 1 1 calc R U
H11B H 0.5539 0.2022 0.9637 0.096 Uiso 1 1 calc R U
H11C H 0.6289 0.0751 0.9309 0.096 Uiso 1 1 calc R U
C12 C 0.3567(8) 0.6139(6) 0.9075(5) 0.0620(19) Uani 1 1 d . .
H12A H 0.2756 0.6851 0.8939 0.093 Uiso 1 1 calc R U
H12B H 0.3351 0.5495 0.9695 0.093 Uiso 1 1 calc R U
H12C H 0.4401 0.6485 0.9128 0.093 Uiso 1 1 calc R U
C13 C 0.1395(7) 0.5280(6) 0.4014(4) 0.0441(15) Uani 1 1 d . .
H13 H 0.1621 0.5420 0.4595 0.053 Uiso 1 1 calc R U
C14 C 0.0224(7) 0.6125(6) 0.3508(5) 0.0485(16) Uani 1 1 d . .
H14 H -0.0319 0.6813 0.3748 0.058 Uiso 1 1 calc R U
C15 C -0.0099(7) 0.5911(6) 0.2651(5) 0.0524(17) Uani 1 1 d . .
H15 H -0.0869 0.6459 0.2304 0.063 Uiso 1 1 calc R U
C16 C 0.0711(7) 0.4890(6) 0.2300(4) 0.0437(15) Uani 1 1 d . .
C17 C 0.0450(7) 0.4570(6) 0.1421(5) 0.0537(17) Uani 1 1 d . .
H17 H -0.0310 0.5079 0.1045 0.064 Uiso 1 1 calc R U
C18 C 0.1294(8) 0.3537(7) 0.1128(5) 0.0571(18) Uani 1 1 d . .
H18 H 0.1095 0.3355 0.0557 0.068 Uiso 1 1 calc R U
C19 C 0.2459(7) 0.2738(6) 0.1667(4) 0.0430(15) Uani 1 1 d . .
C20 C 0.3369(8) 0.1663(6) 0.1421(5) 0.0547(18) Uani 1 1 d . .
H20 H 0.3218 0.1426 0.0861 0.066 Uiso 1 1 calc R U
C21 C 0.4482(7) 0.0949(6) 0.1991(4) 0.0500(16) Uani 1 1 d . .
H21 H 0.5094 0.0240 0.1817 0.060 Uiso 1 1 calc R U
C22 C 0.4686(6) 0.1305(6) 0.2842(4) 0.0428(15) Uani 1 1 d . .
H22 H 0.5442 0.0816 0.3230 0.051 Uiso 1 1 calc R U
C23 C 0.2754(6) 0.3017(5) 0.2534(4) 0.0371(14) Uani 1 1 d . .
C24 C 0.1862(6) 0.4087(5) 0.2847(4) 0.0346(13) Uani 1 1 d . .
C25 C 0.1057(7) 0.0209(6) 0.7623(5) 0.0491(16) Uani 1 1 d . .
C26 C 0.0515(9) -0.0594(7) 0.7089(5) 0.072(2) Uani 1 1 d . .
H26A H 0.1037 -0.0513 0.6442 0.109 Uiso 1 1 calc R U
H26B H 0.0655 -0.1510 0.7477 0.109 Uiso 1 1 calc R U
H26C H -0.0497 -0.0275 0.7007 0.109 Uiso 1 1 calc R U
Cu01 Cu 0.38228(8) 0.29069(7) 0.43379(5) 0.0407(3) Uani 1 1 d . .
N1 N 0.6317(5) 0.2816(4) 0.7676(3) 0.0367(11) Uani 1 1 d . .
N2 N 0.4945(5) 0.4501(5) 0.8309(3) 0.0431(12) Uani 1 1 d . .
N3 N 0.2184(5) 0.4296(4) 0.3697(3) 0.0363(11) Uani 1 1 d . .
N4 N 0.3844(5) 0.2309(4) 0.3110(3) 0.0358(11) Uani 1 1 d . .
O1 O 0.3794(4) 0.3827(4) 0.5323(3) 0.0430(10) Uani 1 1 d . .
O2 O 0.5589(4) 0.1726(4) 0.4725(3) 0.0446(10) Uani 1 1 d . .
O1W O 0.2338(5) 0.1444(4) 0.5170(3) 0.0441(10) Uani 1 1 d D .
O3 O 0.7398(4) 0.0690(4) 0.5639(3) 0.0490(11) Uani 1 1 d . .
O2W O 0.0572(7) 0.1615(6) 0.9836(4) 0.0891(18) Uani 1 1 d D .
O4 O 0.0483(7) 0.0204(5) 0.8474(4) 0.0890(18) Uani 1 1 d . .
O3W O -0.0562(6) 0.2561(5) 0.4590(5) 0.0755(15) Uani 1 1 d D .
O5 O 0.2036(5) 0.0862(5) 0.7173(3) 0.0602(12) Uani 1 1 d . .
O4W O 0.3197(6) 0.1826(6) 0.8462(4) 0.0761(15) Uani 1 1 d D .
H1W H 0.260(9) 0.067(5) 0.501(6) 0.114 Uiso 1 1 d D U
H2W H 0.233(9) 0.112(8) 0.5847(17) 0.114 Uiso 1 1 d D U
H3W H 0.015(9) 0.122(7) 1.042(2) 0.114 Uiso 1 1 d D U
H4W H 0.037(7) 0.128(7) 0.937(3) 0.114 Uiso 1 1 d D U
H5W H 0.039(3) 0.235(8) 0.467(7) 0.114 Uiso 1 1 d D U
H6W H -0.103(8) 0.189(6) 0.486(6) 0.114 Uiso 1 1 d D U
H7W H 0.265(7) 0.176(9) 0.903(3) 0.114 Uiso 1 1 d D U
H8W H 0.285(8) 0.146(8) 0.806(4) 0.114 Uiso 1 1 d D U

loop_
_atom_site_aniso_label
_atom_site_aniso_U_11
_atom_site_aniso_U_22
_atom_site_aniso_U_33
_atom_site_aniso_U_23
_atom_site_aniso_U_13
_atom_site_aniso_U_12
C1 0.032(3) 0.040(3) 0.037(3) -0.011(3) -0.001(3) -0.004(3)
C2 0.032(3) 0.031(3) 0.039(3) -0.009(3) -0.002(3) -0.004(3)
C3 0.038(3) 0.036(3) 0.027(3) -0.007(2) -0.001(3) -0.011(3)
C4 0.038(3) 0.034(3) 0.038(3) -0.006(3) 0.002(3) -0.011(3)
C5 0.041(4) 0.045(4) 0.039(3) -0.013(3) -0.009(3) 0.002(3)
C6 0.045(4) 0.045(4) 0.058(4) -0.021(3) -0.009(3) -0.001(3)
C7 0.046(4) 0.044(4) 0.044(4) -0.020(3) 0.005(3) -0.012(3)
C8 0.037(3) 0.036(3) 0.035(3) -0.009(3) -0.001(3) -0.010(3)
C9 0.031(3) 0.043(3) 0.045(4) -0.014(3) 0.000(3) -0.005(3)
C10 0.049(4) 0.055(4) 0.038(4) -0.013(3) -0.013(3) 0.002(3)
C11 0.084(6) 0.067(5) 0.045(4) -0.015(4) -0.015(4) -0.015(4)
C12 0.073(5) 0.064(4) 0.061(4) -0.039(4) -0.007(4) -0.004(4)
C13 0.046(4) 0.052(4) 0.038(3) -0.019(3) -0.002(3) -0.009(3)
C14 0.047(4) 0.038(3) 0.054(4) -0.009(3) -0.005(3) 0.004(3)
C15 0.047(4) 0.051(4) 0.051(4) -0.001(3) -0.013(3) -0.006(3)
C16 0.046(4) 0.045(4) 0.039(3) -0.005(3) -0.011(3) -0.010(3)
C17 0.052(4) 0.058(4) 0.046(4) -0.007(3) -0.018(3) -0.001(3)
C18 0.064(5) 0.070(5) 0.040(4) -0.011(3) -0.025(4) -0.010(4)
C19 0.048(4) 0.046(4) 0.036(3) -0.011(3) -0.003(3) -0.012(3)
C20 0.071(5) 0.061(4) 0.040(4) -0.023(3) 0.002(4) -0.019(4)
C21 0.053(4) 0.057(4) 0.035(3) -0.015(3) -0.003(3) 0.004(3)
C22 0.037(4) 0.051(4) 0.037(3) -0.009(3) -0.006(3) 0.000(3)
C23 0.041(4) 0.045(3) 0.027(3) -0.009(3) 0.002(3) -0.017(3)
C24 0.032(3) 0.040(3) 0.030(3) -0.002(3) -0.007(3) -0.013(3)
C25 0.055(4) 0.055(4) 0.033(4) -0.012(3) -0.005(3) 0.000(3)
C26 0.088(6) 0.071(5) 0.065(5) -0.023(4) -0.002(4) -0.026(4)
Cu01 0.0390(5) 0.0466(5) 0.0371(4) -0.0148(3) -0.0071(3) -0.0013(3)
N1 0.030(3) 0.048(3) 0.033(3) -0.011(2) -0.007(2) -0.005(2)
N2 0.042(3) 0.050(3) 0.041(3) -0.017(2) -0.006(2) -0.007(3)
N3 0.038(3) 0.033(3) 0.036(3) -0.007(2) -0.004(2) -0.006(2)
N4 0.031(3) 0.039(3) 0.035(3) -0.012(2) 0.000(2) 0.001(2)
O1 0.043(2) 0.048(2) 0.039(2) -0.0184(19) -0.011(2) 0.0040(19)
O2 0.041(2) 0.052(2) 0.044(2) -0.023(2) -0.011(2) 0.003(2)
O1W 0.048(3) 0.042(2) 0.042(2) -0.012(2) 0.002(2) -0.009(2)
O3 0.041(3) 0.051(3) 0.056(3) -0.023(2) -0.013(2) 0.008(2)
O2W 0.122(5) 0.099(4) 0.061(3) -0.026(3) 0.005(4) -0.055(4)
O4 0.124(5) 0.107(4) 0.045(3) -0.031(3) 0.027(3) -0.049(4)
O3W 0.054(3) 0.062(3) 0.107(4) -0.018(3) -0.018(3) -0.003(3)
O5 0.069(3) 0.072(3) 0.041(3) -0.019(2) 0.003(2) -0.017(3)
O4W 0.062(4) 0.087(4) 0.085(4) -0.020(3) -0.016(3) -0.027(3)

loop_
_atom_type_symbol
_atom_type_description
_atom_type_scat_dispersion_real
_atom_type_scat_dispersion_imag
_atom_type_scat_source
C C 0.0033 0.0016 'International Tables Vol C Tables 4.2.6.8 and 6.1.1.4'
H H 0.0000 0.0000 'International Tables Vol C Tables 4.2.6.8 and 6.1.1.4'
Cu Cu 0.3201 1.2651 'International Tables Vol C Tables 4.2.6.8 and 6.1.1.4'
N N 0.0061 0.0033 'International Tables Vol C Tables 4.2.6.8 and 6.1.1.4'
O O 0.0106 0.0060 'International Tables Vol C Tables 4.2.6.8 and 6.1.1.4'

loop_
_geom_angle_atom_site_label_1
_geom_angle_atom_site_label_2
_geom_angle_atom_site_label_3
_geom_angle
O3 C1 O2 122.6(5)
O3 C1 C2 118.0(5)
O2 C1 C2 119.4(5)
C9 C2 C3 118.0(5)
C9 C2 C1 117.6(5)
C3 C2 C1 124.5(5)
O1 C3 C2 125.9(5)
O1 C3 C4 118.2(5)
C2 C3 C4 115.9(5)
C8 C4 C5 117.0(5)
C8 C4 C3 122.4(5)
C5 C4 C3 120.6(5)
C6 C5 C4 118.9(5)
C6 C5 H5 120.6
C4 C5 H5 120.6
C5 C6 C7 119.4(6)
C5 C6 H6 120.3
C7 C6 H6 120.3
N2 C7 C6 122.7(5)
N2 C7 C12 117.3(6)
C6 C7 C12 120.0(6)
N2 C8 N1 116.6(5)
N2 C8 C4 124.4(5)
N1 C8 C4 119.1(5)
N1 C9 C2 125.4(5)
N1 C9 H9 117.3
C2 C9 H9 117.3
N1 C10 C11 111.8(5)
N1 C10 H10A 109.3
C11 C10 H10A 109.3
N1 C10 H10B 109.3
C11 C10 H10B 109.3
H10A C10 H10B 107.9
C10 C11 H11A 109.5
C10 C11 H11B 109.5
H11A C11 H11B 109.5
C10 C11 H11C 109.5
H11A C11 H11C 109.5
H11B C11 H11C 109.5
C7 C12 H12A 109.5
C7 C12 H12B 109.5
H12A C12 H12B 109.5
C7 C12 H12C 109.5
H12A C12 H12C 109.5
H12B C12 H12C 109.5
N3 C13 C14 122.5(5)
N3 C13 H13 118.8
C14 C13 H13 118.8
C15 C14 C13 118.3(6)
C15 C14 H14 120.8
C13 C14 H14 120.8
C14 C15 C16 120.5(6)
C14 C15 H15 119.8
C16 C15 H15 119.8
C15 C16 C24 117.8(5)
C15 C16 C17 124.9(6)
C24 C16 C17 117.3(6)
C18 C17 C16 121.3(6)
C18 C17 H17 119.4
C16 C17 H17 119.4
C17 C18 C19 121.7(6)
C17 C18 H18 119.1
C19 C18 H18 119.1
C20 C19 C18 125.3(6)
C20 C19 C23 115.8(6)
C18 C19 C23 118.9(6)
C21 C20 C19 121.0(6)
C21 C20 H20 119.5
C19 C20 H20 119.5
C20 C21 C22 119.0(6)
C20 C21 H21 120.5
C22 C21 H21 120.5
N4 C22 C21 122.3(6)
N4 C22 H22 118.9
C21 C22 H22 118.9
N4 C23 C19 123.9(5)
N4 C23 C24 116.7(5)
C19 C23 C24 119.4(5)
N3 C24 C16 121.8(5)
N3 C24 C23 116.8(5)
C16 C24 C23 121.4(5)
O4 C25 O5 124.7(6)
O4 C25 C26 117.0(7)
O5 C25 C26 118.2(6)
C25 C26 H26A 109.5
C25 C26 H26B 109.5
H26A C26 H26B 109.5
C25 C26 H26C 109.5
H26A C26 H26C 109.5
H26B C26 H26C 109.5
O2 Cu01 O1 93.82(16)
O2 Cu01 N4 92.45(17)
O1 Cu01 N4 168.40(17)
O2 Cu01 N3 169.41(18)
O1 Cu01 N3 89.91(17)
N4 Cu01 N3 82.28(18)
O2 Cu01 O1W 95.89(16)
O1 Cu01 O1W 100.01(16)
N4 Cu01 O1W 89.03(16)
N3 Cu01 O1W 93.21(17)
C9 N1 C8 119.3(5)
C9 N1 C10 119.5(5)
C8 N1 C10 121.2(4)
C7 N2 C8 117.7(5)
C13 N3 C24 119.1(5)
C13 N3 Cu01 129.2(4)
C24 N3 Cu01 111.6(4)
C22 N4 C23 118.2(5)
C22 N4 Cu01 129.4(4)
C23 N4 Cu01 112.3(3)
C3 O1 Cu01 125.4(3)
C1 O2 Cu01 130.3(4)
Cu01 O1W H1W 112(6)
Cu01 O1W H2W 119(5)
H1W O1W H2W 98(7)
H3W O2W H4W 108(3)
H5W O3W H6W 113(8)
H7W O4W H8W 110(3)

loop_
_geom_bond_atom_site_label_1
_geom_bond_atom_site_label_2
_geom_bond_distance
C1 O3 1.238(7)
C1 O2 1.255(7)
C1 C2 1.499(7)
C2 C9 1.383(8)
C2 C3 1.420(8)
C3 O1 1.264(6)
C3 C4 1.454(7)
C4 C8 1.382(8)
C4 C5 1.408(8)
C5 C6 1.370(8)
C5 H5 0.9300
C6 C7 1.410(8)
C6 H6 0.9300
C7 N2 1.304(7)
C7 C12 1.499(7)
C8 N2 1.356(7)
C8 N1 1.378(7)
C9 N1 1.341(7)
C9 H9 0.9300
C10 N1 1.491(7)
C10 C11 1.498(9)
C10 H10A 0.9700
C10 H10B 0.9700
C11 H11A 0.9600
C11 H11B 0.9600
C11 H11C 0.9600
C12 H12A 0.9600
C12 H12B 0.9600
C12 H12C 0.9600
C13 N3 1.316(7)
C13 C14 1.405(8)
C13 H13 0.9300
C14 C15 1.372(8)
C14 H14 0.9300
C15 C16 1.378(8)
C15 H15 0.9300
C16 C24 1.403(8)
C16 C17 1.438(8)
C17 C18 1.360(9)
C17 H17 0.9300
C18 C19 1.406(9)
C18 H18 0.9300
C19 C20 1.392(8)
C19 C23 1.410(7)
C20 C21 1.367(9)
C20 H20 0.9300
C21 C22 1.404(8)
C21 H21 0.9300
C22 N4 1.321(7)
C22 H22 0.9300
C23 N4 1.355(7)
C23 C24 1.423(8)
C24 N3 1.359(7)
C25 O4 1.238(7)
C25 O5 1.261(7)
C25 C26 1.497(9)
C26 H26A 0.9600
C26 H26B 0.9600
C26 H26C 0.9600
Cu01 O2 1.915(4)
Cu01 O1 1.916(4)
Cu01 N4 2.003(4)
Cu01 N3 2.017(5)
Cu01 O1W 2.271(4)
O1W H1W 0.90(2)
O1W H2W 0.91(2)
O2W H3W 0.89(2)
O2W H4W 0.90(2)
O3W H5W 0.90(2)
O3W H6W 0.89(2)
O4W H7W 0.882(19)
O4W H8W 0.90(2)
